data_7104378
loop_
_publ_author_name
'Miao, Qing'
'Shin, Ji-Young'
'Patrick, Brian O'
'Dolphin, David'

_publ_section_title
;
 Self-assembly of oligomeric linear dipyrromethene metal complexes.
;
_journal_issue 18
_journal_name_full 'Chemical communications (Cambridge, England)'
_journal_page_first 2541
_journal_page_last 2543
_journal_paper_doi 10.1039/b820461f
_journal_volume 34
_journal_year 2009
_chemical_formula_sum 'C58 H52 B2 Cl4 Cu F4 N8'
_chemical_formula_weight 1164.04
_chemical_name_systematic
;
?
;
_space_group_IT_number 14
_symmetry_cell_setting monoclinic
_symmetry_space_group_name_Hall '-P 2ybc'
_symmetry_space_group_name_H-M 'P 1 21/c 1'
_atom_sites_solution_hydrogens geom
_atom_sites_solution_primary direct
_atom_sites_solution_secondary difmap
_audit_creation_method SHELXL-97
_cell_angle_alpha 90.00
_cell_angle_beta 90.191(7)
_cell_angle_gamma 90.00
_cell_formula_units_Z 4
_cell_length_a 18.142(2)
_cell_length_b 20.146(3)
_cell_length_c 15.483(3)
_cell_measurement_reflns_used 3213
_cell_measurement_temperature 173(2)
_cell_measurement_theta_max 21.80
_cell_measurement_theta_min 2.31
_cell_volume 5658.8(15)
_computing_structure_refinement 'SHELXL-97 (Sheldrick, 1997)'
_diffrn_ambient_temperature 173(2)
_diffrn_measured_fraction_theta_full 0.966
_diffrn_measured_fraction_theta_max 0.966
_diffrn_measurement_device_type 'Bruker X8 APEX II'
_diffrn_measurement_method 'area detector'
_diffrn_radiation_monochromator graphite
_diffrn_radiation_source 'fine-focus sealed tube'
_diffrn_radiation_type MoK\a
_diffrn_radiation_wavelength 0.71069
_diffrn_reflns_av_R_equivalents 0.1295
_diffrn_reflns_av_sigmaI/netI 0.1349
_diffrn_reflns_limit_h_max 19
_diffrn_reflns_limit_h_min -15
_diffrn_reflns_limit_k_max 21
_diffrn_reflns_limit_k_min -21
_diffrn_reflns_limit_l_max 16
_diffrn_reflns_limit_l_min -15
_diffrn_reflns_number 31031
_diffrn_reflns_theta_full 22.53
_diffrn_reflns_theta_max 22.53
_diffrn_reflns_theta_min 1.66
_exptl_absorpt_coefficient_mu 0.634
_exptl_absorpt_correction_T_max 0.939
_exptl_absorpt_correction_T_min 0.293
_exptl_absorpt_correction_type multi-scan
_exptl_crystal_colour black
_exptl_crystal_density_diffrn 1.366
_exptl_crystal_density_method 'not measured'
_exptl_crystal_description tablet
_exptl_crystal_F_000 2396
_exptl_crystal_size_max 0.25
_exptl_crystal_size_mid 0.10
_exptl_crystal_size_min 0.10
_refine_diff_density_max 1.101
_refine_diff_density_min -0.875
_refine_diff_density_rms 0.083
_refine_ls_extinction_method none
_refine_ls_goodness_of_fit_ref 1.030
_refine_ls_hydrogen_treatment constr
_refine_ls_matrix_type full
_refine_ls_number_parameters 702
_refine_ls_number_reflns 7184
_refine_ls_number_restraints 0
_refine_ls_restrained_S_all 1.030
_refine_ls_R_factor_all 0.1347
_refine_ls_R_factor_gt 0.0704
_refine_ls_shift/su_max 0.027
_refine_ls_shift/su_mean 0.000
_refine_ls_structure_factor_coef Fsqd
_refine_ls_weighting_details 'calc w=1/[\s^2^(Fo^2^)+(0.0978P)^2^+2.2872P] where P=(Fo^2^+2Fc^2^)/3'
_refine_ls_weighting_scheme calc
_refine_ls_wR_factor_gt 0.1740
_refine_ls_wR_factor_ref 0.2093
_reflns_number_gt 4123
_reflns_number_total 7184
_reflns_threshold_expression >2sigma(I)
_cod_data_source_file b820461f.txt
_cod_data_source_block compound11
_cod_original_sg_symbol_H-M 'P 21/c'
_cod_database_code 7104378

loop_
_symmetry_equiv_pos_as_xyz
'x, y, z'
'-x, y+1/2, -z+1/2'
'-x, -y, -z'
'x, -y-1/2, z-1/2'

loop_
_atom_site_label
_atom_site_type_symbol
_atom_site_fract_x
_atom_site_fract_y
_atom_site_fract_z
_atom_site_U_iso_or_equiv
_atom_site_adp_type
_atom_site_occupancy
_atom_site_symmetry_multiplicity
_atom_site_calc_flag
_atom_site_refinement_flags
_atom_site_disorder_assembly
_atom_site_disorder_group
C1 C -0.1402(4) 0.0192(4) 0.9071(5) 0.047(2) Uani 1 1 d . . .
H1A H -0.1488 0.0594 0.9411 0.070 Uiso 1 1 calc R . .
H1B H -0.1300 -0.0181 0.9460 0.070 Uiso 1 1 calc R . .
H1C H -0.1840 0.0092 0.8723 0.070 Uiso 1 1 calc R . .
C2 C -0.0750(4) 0.0299(3) 0.8482(5) 0.0350(19) Uani 1 1 d . . .
C3 C 0.0004(4) 0.0221(4) 0.8674(5) 0.039(2) Uani 1 1 d . . .
H3 H 0.0204 0.0075 0.9209 0.047 Uiso 1 1 calc R . .
C4 C 0.0400(4) 0.0394(3) 0.7957(5) 0.0357(19) Uani 1 1 d . . .
H4 H 0.0922 0.0391 0.7903 0.043 Uiso 1 1 calc R . .
C5 C -0.0114(4) 0.0577(3) 0.7311(4) 0.0293(18) Uani 1 1 d . . .
C6 C -0.0005(3) 0.0815(3) 0.6468(4) 0.0266(17) Uani 1 1 d . . .
C7 C -0.0611(3) 0.0951(3) 0.5922(4) 0.0280(17) Uani 1 1 d . . .
C8 C -0.0657(4) 0.1225(4) 0.5090(5) 0.0372(19) Uani 1 1 d . . .
H8 H -0.0255 0.1382 0.4754 0.045 Uiso 1 1 calc R . .
C9 C -0.1395(4) 0.1227(4) 0.4844(5) 0.043(2) Uani 1 1 d . . .
H9 H -0.1589 0.1375 0.4306 0.051 Uiso 1 1 calc R . .
C10 C -0.1797(4) 0.0972(4) 0.5531(5) 0.039(2) Uani 1 1 d . . .
C11 C -0.2618(3) 0.0873(4) 0.5590(5) 0.051(2) Uani 1 1 d . . .
H11A H -0.2721 0.0433 0.5833 0.076 Uiso 1 1 calc R . .
H11B H -0.2836 0.0905 0.5011 0.076 Uiso 1 1 calc R . .
H11C H -0.2831 0.1215 0.5962 0.076 Uiso 1 1 calc R . .
C12 C 0.0764(3) 0.0931(3) 0.6122(4) 0.0256(17) Uani 1 1 d . . .
C13 C 0.0989(3) 0.0661(3) 0.5341(5) 0.0307(18) Uani 1 1 d . . .
H13 H 0.0661 0.0382 0.5027 0.037 Uiso 1 1 calc R . .
C14 C 0.1684(3) 0.0789(3) 0.5013(5) 0.0305(18) Uani 1 1 d . . .
H14 H 0.1821 0.0603 0.4473 0.037 Uiso 1 1 calc R . .
C15 C 0.2187(3) 0.1186(3) 0.5459(4) 0.0213(16) Uani 1 1 d . . .
C16 C 0.1964(4) 0.1448(3) 0.6249(5) 0.0339(19) Uani 1 1 d . . .
H16 H 0.2298 0.1716 0.6569 0.041 Uiso 1 1 calc R . .
C17 C 0.1264(3) 0.1327(3) 0.6584(5) 0.0327(19) Uani 1 1 d . . .
H17 H 0.1127 0.1512 0.7124 0.039 Uiso 1 1 calc R . .
C18 C 0.3902(4) 0.2668(4) 0.2659(5) 0.051(2) Uani 1 1 d . . .
H18A H 0.4408 0.2595 0.2863 0.077 Uiso 1 1 calc R . .
H18B H 0.3814 0.3145 0.2593 0.077 Uiso 1 1 calc R . .
H18C H 0.3833 0.2447 0.2101 0.077 Uiso 1 1 calc R . .
C19 C 0.3372(4) 0.2389(4) 0.3299(5) 0.0351(19) Uani 1 1 d . . .
C20 C 0.2613(4) 0.2551(4) 0.3400(4) 0.0349(19) Uani 1 1 d . . .
H20 H 0.2347 0.2870 0.3072 0.042 Uiso 1 1 calc R . .
C21 C 0.2330(4) 0.2163(3) 0.4055(4) 0.0308(18) Uani 1 1 d . . .
H21 H 0.1836 0.2157 0.4256 0.037 Uiso 1 1 calc R . .
C22 C 0.2934(3) 0.1773(3) 0.4372(4) 0.0254(17) Uani 1 1 d . . .
C23 C 0.2924(3) 0.1333(3) 0.5082(4) 0.0219(16) Uani 1 1 d . . .
C24 C 0.3536(3) 0.1032(3) 0.5478(4) 0.0251(17) Uani 1 1 d . . .
C25 C 0.3532(4) 0.0603(4) 0.6211(5) 0.0360(19) Uani 1 1 d . . .
H25 H 0.3111 0.0466 0.6529 0.043 Uiso 1 1 calc R . .
C26 C 0.4255(4) 0.0422(4) 0.6369(5) 0.040(2) Uani 1 1 d . . .
H26 H 0.4423 0.0143 0.6823 0.049 Uiso 1 1 calc R . .
C27 C 0.4697(4) 0.0724(3) 0.5737(5) 0.0307(18) Uani 1 1 d . . .
C28 C 0.5519(3) 0.0659(4) 0.5634(5) 0.042(2) Uani 1 1 d . . .
H28A H 0.5645 0.0680 0.5019 0.063 Uiso 1 1 calc R . .
H28B H 0.5681 0.0232 0.5872 0.063 Uiso 1 1 calc R . .
H28C H 0.5765 0.1021 0.5943 0.063 Uiso 1 1 calc R . .
C29 C 1.1764(4) 0.1463(4) 0.1794(6) 0.059(3) Uani 1 1 d . . .
H29A H 1.1906 0.1091 0.1423 0.088 Uiso 1 1 calc R . .
H29B H 1.2055 0.1450 0.2328 0.088 Uiso 1 1 calc R . .
H29C H 1.1856 0.1882 0.1492 0.088 Uiso 1 1 calc R . .
C30 C 1.0952(4) 0.1411(4) 0.2010(5) 0.039(2) Uani 1 1 d . . .
C31 C 1.0623(4) 0.1229(4) 0.2790(5) 0.043(2) Uani 1 1 d . . .
H31 H 1.0872 0.1086 0.3298 0.051 Uiso 1 1 calc R . .
C32 C 0.9864(4) 0.1295(4) 0.2689(5) 0.0361(19) Uani 1 1 d . . .
H32 H 0.9502 0.1212 0.3118 0.043 Uiso 1 1 calc R . .
C33 C 0.9728(3) 0.1506(3) 0.1834(4) 0.0276(17) Uani 1 1 d . . .
C34 C 0.9068(3) 0.1655(3) 0.1392(4) 0.0266(17) Uani 1 1 d . . .
C35 C 0.9077(3) 0.1832(3) 0.0515(4) 0.0263(17) Uani 1 1 d . . .
C36 C 0.8489(4) 0.1933(3) -0.0070(5) 0.0367(19) Uani 1 1 d . . .
H36 H 0.7977 0.1927 0.0060 0.044 Uiso 1 1 calc R . .
C37 C 0.8807(4) 0.2044(3) -0.0880(5) 0.037(2) Uani 1 1 d . . .
H37 H 0.8550 0.2126 -0.1405 0.045 Uiso 1 1 calc R . .
C38 C 0.9575(4) 0.2010(3) -0.0773(5) 0.039(2) Uani 1 1 d . . .
C39 C 1.0155(4) 0.2093(4) -0.1458(5) 0.053(2) Uani 1 1 d . . .
H39A H 1.0456 0.2484 -0.1326 0.079 Uiso 1 1 calc R . .
H39B H 0.9916 0.2152 -0.2022 0.079 Uiso 1 1 calc R . .
H39C H 1.0469 0.1697 -0.1472 0.079 Uiso 1 1 calc R . .
C40 C 0.8350(3) 0.1639(3) 0.1870(4) 0.0238(17) Uani 1 1 d . . .
C41 C 0.7918(4) 0.2222(4) 0.1921(4) 0.0298(18) Uani 1 1 d . . .
H41 H 0.8089 0.2624 0.1670 0.036 Uiso 1 1 calc R . .
C42 C 0.7247(3) 0.2206(3) 0.2338(4) 0.0247(17) Uani 1 1 d . . .
H42 H 0.6967 0.2603 0.2379 0.030 Uiso 1 1 calc R . .
C43 C 0.6964(3) 0.1626(3) 0.2701(4) 0.0241(17) Uani 1 1 d . . .
C44 C 0.7401(4) 0.1053(4) 0.2651(5) 0.038(2) Uani 1 1 d . . .
H44 H 0.7229 0.0651 0.2902 0.046 Uiso 1 1 calc R . .
C45 C 0.8078(4) 0.1062(4) 0.2242(5) 0.0351(19) Uani 1 1 d . . .
H45 H 0.8362 0.0667 0.2216 0.042 Uiso 1 1 calc R . .
C46 C 0.5097(4) 0.2502(4) 0.5804(5) 0.050(2) Uani 1 1 d . . .
H46A H 0.4607 0.2520 0.5536 0.074 Uiso 1 1 calc R . .
H46B H 0.5208 0.2931 0.6072 0.074 Uiso 1 1 calc R . .
H46C H 0.5105 0.2153 0.6245 0.074 Uiso 1 1 calc R . .
C47 C 0.5656(4) 0.2353(3) 0.5135(4) 0.0293(18) Uani 1 1 d . . .
C48 C 0.6401(4) 0.2549(4) 0.5133(5) 0.0365(19) Uani 1 1 d . . .
H48 H 0.6644 0.2806 0.5563 0.044 Uiso 1 1 calc R . .
C49 C 0.6714(4) 0.2295(4) 0.4387(5) 0.0346(19) Uani 1 1 d . . .
H49 H 0.7213 0.2345 0.4212 0.041 Uiso 1 1 calc R . .
C50 C 0.6153(3) 0.1947(3) 0.3931(4) 0.0248(17) Uani 1 1 d . . .
C51 C 0.6219(3) 0.1617(3) 0.3131(4) 0.0251(17) Uani 1 1 d . . .
C52 C 0.5651(3) 0.1289(3) 0.2686(4) 0.0255(17) Uani 1 1 d . . .
C53 C 0.5696(4) 0.0938(3) 0.1883(4) 0.0313(18) Uani 1 1 d . . .
H53 H 0.6125 0.0889 0.1538 0.038 Uiso 1 1 calc R . .
C54 C 0.5006(4) 0.0685(3) 0.1700(5) 0.0342(19) Uani 1 1 d . . .
H54 H 0.4871 0.0430 0.1208 0.041 Uiso 1 1 calc R . .
C55 C 0.4538(3) 0.0877(3) 0.2386(5) 0.0288(18) Uani 1 1 d . . .
C56 C 0.3733(4) 0.0713(4) 0.2476(5) 0.050(2) Uani 1 1 d . . .
H56A H 0.3628 0.0598 0.3079 0.075 Uiso 1 1 calc R . .
H56B H 0.3612 0.0334 0.2104 0.075 Uiso 1 1 calc R . .
H56C H 0.3436 0.1097 0.2306 0.075 Uiso 1 1 calc R . .
B1 B -0.1554(4) 0.0602(4) 0.7140(6) 0.034(2) Uani 1 1 d . . .
B2 B 1.0530(5) 0.1792(5) 0.0463(6) 0.039(2) Uani 1 1 d . . .
N1 N -0.1336(3) 0.0809(3) 0.6205(4) 0.0298(15) Uani 1 1 d . . .
N2 N -0.0828(3) 0.0511(3) 0.7651(4) 0.0284(14) Uani 1 1 d . . .
N3 N 0.3578(3) 0.1917(3) 0.3888(3) 0.0260(14) Uani 1 1 d . . .
N4 N 0.4273(3) 0.1098(3) 0.5195(4) 0.0277(14) Uani 1 1 d . . .
N5 N 1.0415(3) 0.1566(3) 0.1409(4) 0.0294(14) Uani 1 1 d . . .
N6 N 0.9740(3) 0.1873(3) 0.0055(4) 0.0291(14) Uani 1 1 d . . .
N7 N 0.5500(3) 0.1991(3) 0.4416(4) 0.0284(14) Uani 1 1 d . . .
N8 N 0.4912(3) 0.1236(3) 0.2996(3) 0.0243(14) Uani 1 1 d . . .
F1 F -0.1982(2) 0.1107(2) 0.7498(3) 0.0519(12) Uani 1 1 d . . .
F2 F -0.1956(2) 0.0012(2) 0.7117(3) 0.0486(12) Uani 1 1 d . . .
F3 F 1.0920(2) 0.1302(2) 0.0009(3) 0.0549(13) Uani 1 1 d . . .
F4 F 1.0910(2) 0.2394(2) 0.0417(3) 0.0616(14) Uani 1 1 d . . .
Cu1 Cu 0.45600(4) 0.15652(4) 0.41180(5) 0.0280(3) Uani 1 1 d . . .
C57 C 0.3512(7) 0.6075(6) 0.6530(11) 0.151(7) Uani 1 1 d . . .
H57A H 0.3259 0.6502 0.6415 0.181 Uiso 1 1 calc R . .
H57B H 0.3190 0.5805 0.6907 0.181 Uiso 1 1 calc R . .
Cl1 Cl 0.4293(2) 0.6219(2) 0.7027(3) 0.1675(19) Uani 1 1 d . . .
Cl2 Cl 0.3661(3) 0.56328(18) 0.5499(2) 0.1506(16) Uani 1 1 d . . .
C58 C 0.2793(7) 0.4039(6) 0.4605(8) 0.110(4) Uani 1 1 d . . .
H58A H 0.2610 0.4332 0.5070 0.132 Uiso 1 1 calc R . .
H58B H 0.2456 0.3653 0.4571 0.132 Uiso 1 1 calc R . .
Cl3 Cl 0.2737(3) 0.4459(2) 0.3659(4) 0.206(2) Uani 1 1 d . . .
Cl4 Cl 0.3634(3) 0.3761(3) 0.4894(5) 0.280(4) Uani 1 1 d . . .

loop_
_atom_site_aniso_label
_atom_site_aniso_U_11
_atom_site_aniso_U_22
_atom_site_aniso_U_33
_atom_site_aniso_U_23
_atom_site_aniso_U_13
_atom_site_aniso_U_12
C1 0.049(5) 0.053(5) 0.037(5) 0.000(4) 0.022(4) -0.009(4)
C2 0.048(5) 0.030(4) 0.027(5) -0.004(4) 0.007(4) 0.000(4)
C3 0.039(5) 0.049(5) 0.030(5) 0.004(4) -0.007(4) 0.002(4)
C4 0.026(4) 0.045(5) 0.035(5) 0.009(4) -0.004(4) 0.002(4)
C5 0.026(4) 0.039(5) 0.022(4) 0.001(3) 0.001(4) 0.000(3)
C6 0.015(4) 0.031(4) 0.034(5) -0.005(4) 0.003(3) -0.005(3)
C7 0.021(4) 0.032(4) 0.032(5) 0.001(4) 0.004(3) -0.001(3)
C8 0.032(5) 0.044(5) 0.035(5) 0.007(4) 0.008(4) -0.004(4)
C9 0.024(5) 0.070(6) 0.034(5) 0.023(4) -0.005(4) -0.002(4)
C10 0.026(4) 0.040(5) 0.049(5) 0.001(4) -0.012(4) -0.001(4)
C11 0.017(4) 0.064(6) 0.071(6) 0.013(5) -0.011(4) -0.002(4)
C12 0.023(4) 0.034(4) 0.020(4) 0.006(3) 0.000(3) 0.001(3)
C13 0.018(4) 0.041(5) 0.033(5) -0.001(4) -0.004(3) -0.003(3)
C14 0.021(4) 0.043(5) 0.028(4) -0.010(4) 0.007(3) -0.001(3)
C15 0.012(4) 0.035(4) 0.016(4) -0.002(3) 0.003(3) 0.004(3)
C16 0.018(4) 0.050(5) 0.034(5) -0.008(4) 0.004(4) -0.007(3)
C17 0.017(4) 0.049(5) 0.032(5) -0.011(4) 0.002(3) -0.001(3)
C18 0.039(5) 0.068(6) 0.047(5) 0.030(5) 0.019(4) 0.010(4)
C19 0.033(5) 0.044(5) 0.029(5) 0.003(4) 0.001(4) -0.001(4)
C20 0.027(4) 0.049(5) 0.028(4) 0.012(4) 0.002(3) 0.011(4)
C21 0.016(4) 0.045(5) 0.031(5) 0.000(4) 0.004(3) 0.002(3)
C22 0.019(4) 0.030(4) 0.028(4) -0.004(3) -0.002(3) -0.002(3)
C23 0.017(4) 0.030(4) 0.019(4) -0.003(3) 0.007(3) -0.002(3)
C24 0.019(4) 0.038(4) 0.018(4) 0.008(3) 0.002(3) -0.013(3)
C25 0.026(4) 0.047(5) 0.035(5) 0.010(4) 0.000(4) -0.002(4)
C26 0.038(5) 0.043(5) 0.040(5) 0.021(4) -0.004(4) 0.003(4)
C27 0.022(4) 0.036(5) 0.033(5) 0.005(4) -0.006(4) 0.007(3)
C28 0.021(4) 0.047(5) 0.057(6) 0.007(4) -0.004(4) 0.009(4)
C29 0.019(4) 0.069(6) 0.088(7) -0.026(5) -0.006(4) -0.003(4)
C30 0.025(4) 0.044(5) 0.047(6) -0.013(4) -0.002(4) 0.000(4)
C31 0.033(5) 0.051(5) 0.045(6) -0.009(4) -0.012(4) 0.012(4)
C32 0.034(5) 0.050(5) 0.024(5) -0.010(4) 0.006(4) 0.000(4)
C33 0.015(4) 0.038(5) 0.030(5) -0.011(4) 0.003(3) 0.005(3)
C34 0.023(4) 0.030(4) 0.027(4) -0.003(3) 0.005(3) -0.003(3)
C35 0.023(4) 0.027(4) 0.029(5) -0.001(3) 0.007(4) 0.005(3)
C36 0.026(4) 0.044(5) 0.041(5) -0.002(4) -0.010(4) 0.011(4)
C37 0.043(5) 0.044(5) 0.025(5) 0.004(4) -0.007(4) 0.011(4)
C38 0.052(6) 0.031(5) 0.034(5) -0.001(4) 0.009(4) 0.008(4)
C39 0.065(6) 0.051(6) 0.042(5) 0.012(4) 0.031(5) 0.010(4)
C40 0.015(4) 0.040(5) 0.017(4) 0.001(3) 0.001(3) 0.000(3)
C41 0.027(4) 0.036(5) 0.026(4) 0.006(3) 0.007(3) 0.002(4)
C42 0.018(4) 0.028(4) 0.027(4) 0.002(3) 0.004(3) 0.006(3)
C43 0.016(4) 0.037(5) 0.019(4) -0.007(3) 0.006(3) -0.009(3)
C44 0.037(5) 0.032(5) 0.046(5) 0.011(4) 0.013(4) 0.000(4)
C45 0.025(4) 0.031(5) 0.049(5) 0.007(4) 0.010(4) 0.003(3)
C46 0.044(5) 0.057(6) 0.048(5) -0.018(4) 0.012(4) -0.009(4)
C47 0.029(4) 0.039(5) 0.020(4) -0.006(4) 0.007(3) -0.007(3)
C48 0.028(5) 0.049(5) 0.032(5) -0.010(4) 0.001(4) -0.008(4)
C49 0.020(4) 0.053(5) 0.031(5) 0.000(4) 0.001(4) -0.005(4)
C50 0.017(4) 0.037(4) 0.021(4) 0.003(3) 0.002(3) -0.003(3)
C51 0.017(4) 0.032(4) 0.025(4) 0.002(4) 0.000(3) 0.004(3)
C52 0.021(4) 0.028(4) 0.027(4) 0.003(3) 0.003(3) 0.003(3)
C53 0.030(4) 0.039(5) 0.025(4) 0.007(4) 0.003(3) 0.004(4)
C54 0.037(5) 0.038(5) 0.027(5) -0.008(4) -0.010(4) 0.001(4)
C55 0.021(4) 0.034(4) 0.032(5) 0.003(4) -0.009(4) 0.002(3)
C56 0.023(5) 0.062(6) 0.065(6) -0.013(5) -0.005(4) -0.011(4)
B1 0.015(5) 0.041(6) 0.045(6) -0.003(5) 0.004(4) 0.003(4)
B2 0.031(5) 0.044(6) 0.042(6) -0.014(5) 0.017(5) -0.003(5)
N1 0.012(3) 0.045(4) 0.033(4) 0.004(3) 0.004(3) -0.003(3)
N2 0.025(3) 0.038(4) 0.023(4) 0.003(3) 0.009(3) -0.002(3)
N3 0.020(3) 0.038(4) 0.020(3) 0.004(3) 0.010(3) -0.003(3)
N4 0.018(3) 0.027(3) 0.038(4) 0.009(3) -0.001(3) -0.006(3)
N5 0.020(3) 0.035(4) 0.034(4) -0.007(3) 0.002(3) -0.001(3)
N6 0.032(4) 0.029(3) 0.027(4) -0.002(3) 0.007(3) 0.002(3)
N7 0.019(3) 0.038(4) 0.029(4) -0.001(3) 0.005(3) -0.004(3)
N8 0.010(3) 0.036(4) 0.028(3) 0.000(3) 0.005(3) 0.000(3)
F1 0.033(3) 0.070(3) 0.052(3) 0.000(2) 0.011(2) 0.012(2)
F2 0.034(2) 0.054(3) 0.058(3) 0.011(2) 0.000(2) -0.021(2)
F3 0.031(3) 0.081(3) 0.053(3) -0.014(3) 0.012(2) 0.017(2)
F4 0.049(3) 0.068(3) 0.067(3) -0.002(3) 0.010(2) -0.036(3)
Cu1 0.0155(5) 0.0416(6) 0.0269(5) -0.0008(4) 0.0040(4) -0.0015(4)
C57 0.123(12) 0.077(9) 0.25(2) 0.017(11) 0.076(13) 0.033(8)
Cl1 0.144(4) 0.128(3) 0.231(5) -0.003(3) -0.074(3) -0.018(3)
Cl2 0.254(5) 0.095(3) 0.103(3) 0.003(2) -0.004(3) 0.024(3)
C58 0.135(11) 0.092(9) 0.104(10) -0.005(8) 0.047(8) 0.005(8)
Cl3 0.271(6) 0.161(4) 0.186(5) 0.083(4) -0.035(4) -0.053(4)
Cl4 0.214(5) 0.259(6) 0.365(9) -0.185(6) -0.191(6) 0.127(5)

loop_
_atom_type_symbol
_atom_type_description
_atom_type_scat_dispersion_real
_atom_type_scat_dispersion_imag
_atom_type_scat_source
C C 0.0033 0.0016 'International Tables Vol C Tables 4.2.6.8 and 6.1.1.4'
H H 0.0000 0.0000 'International Tables Vol C Tables 4.2.6.8 and 6.1.1.4'
B B 0.0013 0.0007 'International Tables Vol C Tables 4.2.6.8 and 6.1.1.4'
N N 0.0061 0.0033 'International Tables Vol C Tables 4.2.6.8 and 6.1.1.4'
F F 0.0171 0.0103 'International Tables Vol C Tables 4.2.6.8 and 6.1.1.4'
Cu Cu 0.3201 1.2651 'International Tables Vol C Tables 4.2.6.8 and 6.1.1.4'
Cl Cl 0.1484 0.1585 'International Tables Vol C Tables 4.2.6.8 and 6.1.1.4'

loop_
_geom_angle_atom_site_label_1
_geom_angle_atom_site_label_2
_geom_angle_atom_site_label_3
_geom_angle
_geom_angle_site_symmetry_1
_geom_angle_site_symmetry_3
_geom_angle_publ_flag
C2 C1 H1A 109.5 . . ?
C2 C1 H1B 109.5 . . ?
H1A C1 H1B 109.5 . . ?
C2 C1 H1C 109.5 . . ?
H1A C1 H1C 109.5 . . ?
H1B C1 H1C 109.5 . . ?
N2 C2 C3 109.4(6) . . ?
N2 C2 C1 122.3(7) . . ?
C3 C2 C1 128.3(7) . . ?
C4 C3 C2 108.2(6) . . ?
C4 C3 H3 125.9 . . ?
C2 C3 H3 125.9 . . ?
C3 C4 C5 107.0(6) . . ?
C3 C4 H4 126.5 . . ?
C5 C4 H4 126.5 . . ?
C6 C5 N2 120.8(6) . . ?
C6 C5 C4 130.7(6) . . ?
N2 C5 C4 108.4(6) . . ?
C5 C6 C7 120.8(6) . . ?
C5 C6 C12 120.9(6) . . ?
C7 C6 C12 118.3(6) . . ?
C8 C7 C6 132.1(6) . . ?
C8 C7 N1 108.2(6) . . ?
C6 C7 N1 119.8(6) . . ?
C9 C8 C7 107.8(6) . . ?
C9 C8 H8 126.1 . . ?
C7 C8 H8 126.1 . . ?
C8 C9 C10 107.2(6) . . ?
C8 C9 H9 126.4 . . ?
C10 C9 H9 126.4 . . ?
N1 C10 C9 110.5(6) . . ?
N1 C10 C11 121.5(7) . . ?
C9 C10 C11 128.0(7) . . ?
C10 C11 H11A 109.5 . . ?
C10 C11 H11B 109.5 . . ?
H11A C11 H11B 109.5 . . ?
C10 C11 H11C 109.5 . . ?
H11A C11 H11C 109.5 . . ?
H11B C11 H11C 109.5 . . ?
C13 C12 C17 118.3(6) . . ?
C13 C12 C6 121.4(6) . . ?
C17 C12 C6 120.2(6) . . ?
C14 C13 C12 121.1(6) . . ?
C14 C13 H13 119.4 . . ?
C12 C13 H13 119.4 . . ?
C13 C14 C15 121.3(6) . . ?
C13 C14 H14 119.3 . . ?
C15 C14 H14 119.3 . . ?
C16 C15 C14 117.5(6) . . ?
C16 C15 C23 122.1(6) . . ?
C14 C15 C23 120.4(6) . . ?
C15 C16 C17 121.8(6) . . ?
C15 C16 H16 119.1 . . ?
C17 C16 H16 119.1 . . ?
C16 C17 C12 119.9(7) . . ?
C16 C17 H17 120.0 . . ?
C12 C17 H17 120.0 . . ?
C19 C18 H18A 109.5 . . ?
C19 C18 H18B 109.5 . . ?
H18A C18 H18B 109.5 . . ?
C19 C18 H18C 109.5 . . ?
H18A C18 H18C 109.5 . . ?
H18B C18 H18C 109.5 . . ?
N3 C19 C20 110.3(6) . . ?
N3 C19 C18 122.0(6) . . ?
C20 C19 C18 127.7(7) . . ?
C21 C20 C19 108.2(6) . . ?
C21 C20 H20 125.9 . . ?
C19 C20 H20 125.9 . . ?
C20 C21 C22 106.1(6) . . ?
C20 C21 H21 127.0 . . ?
C22 C21 H21 127.0 . . ?
C23 C22 N3 123.4(6) . . ?
C23 C22 C21 126.8(6) . . ?
N3 C22 C21 109.7(6) . . ?
C24 C23 C22 126.8(6) . . ?
C24 C23 C15 117.0(6) . . ?
C22 C23 C15 116.2(6) . . ?
C23 C24 N4 124.9(6) . . ?
C23 C24 C25 127.0(6) . . ?
N4 C24 C25 108.1(6) . . ?
C26 C25 C24 107.0(6) . . ?
C26 C25 H25 126.5 . . ?
C24 C25 H25 126.5 . . ?
C25 C26 C27 107.9(6) . . ?
C25 C26 H26 126.1 . . ?
C27 C26 H26 126.1 . . ?
N4 C27 C26 110.2(6) . . ?
N4 C27 C28 122.7(6) . . ?
C26 C27 C28 127.1(6) . . ?
C27 C28 H28A 109.5 . . ?
C27 C28 H28B 109.5 . . ?
H28A C28 H28B 109.5 . . ?
C27 C28 H28C 109.5 . . ?
H28A C28 H28C 109.5 . . ?
H28B C28 H28C 109.5 . . ?
C30 C29 H29A 109.5 . . ?
C30 C29 H29B 109.5 . . ?
H29A C29 H29B 109.5 . . ?
C30 C29 H29C 109.5 . . ?
H29A C29 H29C 109.5 . . ?
H29B C29 H29C 109.5 . . ?
N5 C30 C31 109.8(6) . . ?
N5 C30 C29 121.3(7) . . ?
C31 C30 C29 128.9(7) . . ?
C32 C31 C30 107.7(7) . . ?
C32 C31 H31 126.2 . . ?
C30 C31 H31 126.2 . . ?
C31 C32 C33 107.7(6) . . ?
C31 C32 H32 126.1 . . ?
C33 C32 H32 126.1 . . ?
C34 C33 C32 131.7(6) . . ?
C34 C33 N5 120.2(6) . . ?
C32 C33 N5 108.1(6) . . ?
C35 C34 C33 120.8(6) . . ?
C35 C34 C40 119.6(6) . . ?
C33 C34 C40 119.5(6) . . ?
N6 C35 C34 121.2(6) . . ?
N6 C35 C36 108.3(6) . . ?
C34 C35 C36 130.3(6) . . ?
C37 C36 C35 106.5(6) . . ?
C37 C36 H36 126.7 . . ?
C35 C36 H36 126.7 . . ?
C36 C37 C38 107.4(6) . . ?
C36 C37 H37 126.3 . . ?
C38 C37 H37 126.3 . . ?
N6 C38 C37 109.9(6) . . ?
N6 C38 C39 122.7(7) . . ?
C37 C38 C39 127.4(7) . . ?
C38 C39 H39A 109.5 . . ?
C38 C39 H39B 109.5 . . ?
H39A C39 H39B 109.5 . . ?
C38 C39 H39C 109.5 . . ?
H39A C39 H39C 109.5 . . ?
H39B C39 H39C 109.5 . . ?
C45 C40 C41 118.3(6) . . ?
C45 C40 C34 122.2(6) . . ?
C41 C40 C34 119.4(6) . . ?
C42 C41 C40 119.7(6) . . ?
C42 C41 H41 120.1 . . ?
C40 C41 H41 120.1 . . ?
C41 C42 C43 122.3(6) . . ?
C41 C42 H42 118.8 . . ?
C43 C42 H42 118.8 . . ?
C42 C43 C44 117.3(6) . . ?
C42 C43 C51 121.2(6) . . ?
C44 C43 C51 121.5(6) . . ?
C45 C44 C43 121.1(7) . . ?
C45 C44 H44 119.4 . . ?
C43 C44 H44 119.4 . . ?
C44 C45 C40 121.2(6) . . ?
C44 C45 H45 119.4 . . ?
C40 C45 H45 119.4 . . ?
C47 C46 H46A 109.5 . . ?
C47 C46 H46B 109.5 . . ?
H46A C46 H46B 109.5 . . ?
C47 C46 H46C 109.5 . . ?
H46A C46 H46C 109.5 . . ?
H46B C46 H46C 109.5 . . ?
N7 C47 C48 110.2(6) . . ?
N7 C47 C46 122.6(6) . . ?
C48 C47 C46 127.2(6) . . ?
C49 C48 C47 107.2(6) . . ?
C49 C48 H48 126.4 . . ?
C47 C48 H48 126.4 . . ?
C48 C49 C50 107.5(6) . . ?
C48 C49 H49 126.3 . . ?
C50 C49 H49 126.3 . . ?
N7 C50 C51 124.9(6) . . ?
N7 C50 C49 107.9(6) . . ?
C51 C50 C49 127.2(6) . . ?
C52 C51 C50 126.0(6) . . ?
C52 C51 C43 116.5(6) . . ?
C50 C51 C43 117.5(6) . . ?
C51 C52 N8 123.9(6) . . ?
C51 C52 C53 127.9(6) . . ?
N8 C52 C53 108.1(6) . . ?
C54 C53 C52 107.9(6) . . ?
C54 C53 H53 126.1 . . ?
C52 C53 H53 126.1 . . ?
C53 C54 C55 106.9(6) . . ?
C53 C54 H54 126.6 . . ?
C55 C54 H54 126.6 . . ?
N8 C55 C54 111.4(6) . . ?
N8 C55 C56 122.2(6) . . ?
C54 C55 C56 126.4(6) . . ?
C55 C56 H56A 109.5 . . ?
C55 C56 H56B 109.5 . . ?
H56A C56 H56B 109.5 . . ?
C55 C56 H56C 109.5 . . ?
H56A C56 H56C 109.5 . . ?
H56B C56 H56C 109.5 . . ?
F2 B1 F1 109.9(6) . . ?
F2 B1 N2 110.9(6) . . ?
F1 B1 N2 110.9(6) . . ?
F2 B1 N1 109.8(6) . . ?
F1 B1 N1 108.5(6) . . ?
N2 B1 N1 106.8(5) . . ?
F4 B2 F3 109.5(6) . . ?
F4 B2 N5 111.8(7) . . ?
F3 B2 N5 109.6(7) . . ?
F4 B2 N6 109.8(7) . . ?
F3 B2 N6 109.4(6) . . ?
N5 B2 N6 106.6(6) . . ?
C10 N1 C7 106.2(6) . . ?
C10 N1 B1 127.8(6) . . ?
C7 N1 B1 125.5(5) . . ?
C2 N2 C5 106.9(5) . . ?
C2 N2 B1 127.4(6) . . ?
C5 N2 B1 125.5(6) . . ?
C19 N3 C22 105.7(5) . . ?
C19 N3 Cu1 128.4(4) . . ?
C22 N3 Cu1 125.7(4) . . ?
C27 N4 C24 106.8(5) . . ?
C27 N4 Cu1 129.0(5) . . ?
C24 N4 Cu1 123.7(4) . . ?
C30 N5 C33 106.7(6) . . ?
C30 N5 B2 127.4(6) . . ?
C33 N5 B2 125.9(6) . . ?
C38 N6 C35 107.9(6) . . ?
C38 N6 B2 127.2(6) . . ?
C35 N6 B2 124.9(6) . . ?
C47 N7 C50 107.3(5) . . ?
C47 N7 Cu1 127.2(4) . . ?
C50 N7 Cu1 125.4(4) . . ?
C55 N8 C52 105.8(5) . . ?
C55 N8 Cu1 128.7(4) . . ?
C52 N8 Cu1 125.4(4) . . ?
N3 Cu1 N7 132.6(2) . . ?
N3 Cu1 N8 105.1(2) . . ?
N7 Cu1 N8 94.0(2) . . ?
N3 Cu1 N4 94.8(2) . . ?
N7 Cu1 N4 103.9(2) . . ?
N8 Cu1 N4 131.9(2) . . ?
Cl1 C57 Cl2 111.3(7) . . ?
Cl1 C57 H57A 109.4 . . ?
Cl2 C57 H57A 109.4 . . ?
Cl1 C57 H57B 109.4 . . ?
Cl2 C57 H57B 109.4 . . ?
H57A C57 H57B 108.0 . . ?
Cl4 C58 Cl3 116.6(7) . . ?
Cl4 C58 H58A 108.1 . . ?
Cl3 C58 H58A 108.1 . . ?
Cl4 C58 H58B 108.1 . . ?
Cl3 C58 H58B 108.1 . . ?
H58A C58 H58B 107.3 . . ?

loop_
_geom_bond_atom_site_label_1
_geom_bond_atom_site_label_2
_geom_bond_distance
_geom_bond_site_symmetry_2
_geom_bond_publ_flag
C1 C2 1.510(9) . ?
C1 H1A 0.9800 . ?
C1 H1B 0.9800 . ?
C1 H1C 0.9800 . ?
C2 N2 1.363(8) . ?
C2 C3 1.408(9) . ?
C3 C4 1.370(9) . ?
C3 H3 0.9500 . ?
C4 C5 1.415(9) . ?
C4 H4 0.9500 . ?
C5 C6 1.404(9) . ?
C5 N2 1.408(8) . ?
C6 C7 1.411(9) . ?
C6 C12 1.515(9) . ?
C7 C8 1.404(9) . ?
C7 N1 1.416(8) . ?
C8 C9 1.391(9) . ?
C8 H8 0.9500 . ?
C9 C10 1.391(10) . ?
C9 H9 0.9500 . ?
C10 N1 1.375(8) . ?
C10 C11 1.506(9) . ?
C11 H11A 0.9800 . ?
C11 H11B 0.9800 . ?
C11 H11C 0.9800 . ?
C12 C13 1.389(9) . ?
C12 C17 1.402(9) . ?
C13 C14 1.386(9) . ?
C13 H13 0.9500 . ?
C14 C15 1.394(9) . ?
C14 H14 0.9500 . ?
C15 C16 1.393(9) . ?
C15 C23 1.491(8) . ?
C16 C17 1.394(9) . ?
C16 H16 0.9500 . ?
C17 H17 0.9500 . ?
C18 C19 1.493(9) . ?
C18 H18A 0.9800 . ?
C18 H18B 0.9800 . ?
C18 H18C 0.9800 . ?
C19 N3 1.369(8) . ?
C19 C20 1.425(9) . ?
C20 C21 1.380(9) . ?
C20 H20 0.9500 . ?
C21 C22 1.433(9) . ?
C21 H21 0.9500 . ?
C22 C23 1.413(9) . ?
C22 N3 1.420(8) . ?
C23 C24 1.403(9) . ?
C24 N4 1.414(8) . ?
C24 C25 1.428(9) . ?
C25 C26 1.382(9) . ?
C25 H25 0.9500 . ?
C26 C27 1.406(9) . ?
C26 H26 0.9500 . ?
C27 N4 1.364(8) . ?
C27 C28 1.505(8) . ?
C28 H28A 0.9800 . ?
C28 H28B 0.9800 . ?
C28 H28C 0.9800 . ?
C29 C30 1.515(9) . ?
C29 H29A 0.9800 . ?
C29 H29B 0.9800 . ?
C29 H29C 0.9800 . ?
C30 N5 1.381(9) . ?
C30 C31 1.398(10) . ?
C31 C32 1.391(9) . ?
C31 H31 0.9500 . ?
C32 C33 1.410(10) . ?
C32 H32 0.9500 . ?
C33 C34 1.410(9) . ?
C33 N5 1.416(8) . ?
C34 C35 1.404(9) . ?
C34 C40 1.501(9) . ?
C35 N6 1.403(8) . ?
C35 C36 1.412(9) . ?
C36 C37 1.400(9) . ?
C36 H36 0.9500 . ?
C37 C38 1.405(9) . ?
C37 H37 0.9500 . ?
C38 N6 1.344(9) . ?
C38 C39 1.505(9) . ?
C39 H39A 0.9800 . ?
C39 H39B 0.9800 . ?
C39 H39C 0.9800 . ?
C40 C45 1.388(9) . ?
C40 C41 1.415(9) . ?
C41 C42 1.381(8) . ?
C41 H41 0.9500 . ?
C42 C43 1.396(9) . ?
C42 H42 0.9500 . ?
C43 C44 1.403(9) . ?
C43 C51 1.508(8) . ?
C44 C45 1.385(9) . ?
C44 H44 0.9500 . ?
C45 H45 0.9500 . ?
C46 C47 1.482(9) . ?
C46 H46A 0.9800 . ?
C46 H46B 0.9800 . ?
C46 H46C 0.9800 . ?
C47 N7 1.362(8) . ?
C47 C48 1.408(9) . ?
C48 C49 1.387(9) . ?
C48 H48 0.9500 . ?
C49 C50 1.422(9) . ?
C49 H49 0.9500 . ?
C50 N7 1.408(8) . ?
C50 C51 1.410(9) . ?
C51 C52 1.404(9) . ?
C52 N8 1.429(8) . ?
C52 C53 1.432(9) . ?
C53 C54 1.381(9) . ?
C53 H53 0.9500 . ?
C54 C55 1.417(9) . ?
C54 H54 0.9500 . ?
C55 N8 1.368(8) . ?
C55 C56 1.503(9) . ?
C56 H56A 0.9800 . ?
C56 H56B 0.9800 . ?
C56 H56C 0.9800 . ?
B1 F2 1.395(9) . ?
B1 F1 1.396(9) . ?
B1 N2 1.545(9) . ?
B1 N1 1.558(10) . ?
B2 F4 1.396(9) . ?
B2 F3 1.406(9) . ?
B2 N5 1.549(11) . ?
B2 N6 1.572(10) . ?
N3 Cu1 1.949(5) . ?
N4 Cu1 1.985(5) . ?
N7 Cu1 1.962(5) . ?
N8 Cu1 1.968(5) . ?
C57 Cl1 1.635(15) . ?
C57 Cl2 1.849(15) . ?
C57 H57A 0.9900 . ?
C57 H57B 0.9900 . ?
C58 Cl4 1.683(12) . ?
C58 Cl3 1.694(12) . ?
C58 H58A 0.9900 . ?
C58 H58B 0.9900 . ?

loop_
_geom_torsion_atom_site_label_1
_geom_torsion_atom_site_label_2
_geom_torsion_atom_site_label_3
_geom_torsion_atom_site_label_4
_geom_torsion
_geom_torsion_site_symmetry_1
_geom_torsion_site_symmetry_2
_geom_torsion_site_symmetry_3
_geom_torsion_site_symmetry_4
_geom_torsion_publ_flag
N2 C2 C3 C4 0.6(8) . . . . ?
C1 C2 C3 C4 -177.9(7) . . . . ?
C2 C3 C4 C5 -0.3(8) . . . . ?
C3 C4 C5 C6 177.6(7) . . . . ?
C3 C4 C5 N2 -0.1(8) . . . . ?
N2 C5 C6 C7 -4.3(10) . . . . ?
C4 C5 C6 C7 178.3(7) . . . . ?
N2 C5 C6 C12 175.7(6) . . . . ?
C4 C5 C6 C12 -1.8(11) . . . . ?
C5 C6 C7 C8 175.4(7) . . . . ?
C12 C6 C7 C8 -4.6(11) . . . . ?
C5 C6 C7 N1 -3.9(10) . . . . ?
C12 C6 C7 N1 176.2(6) . . . . ?
C6 C7 C8 C9 178.1(7) . . . . ?
N1 C7 C8 C9 -2.6(8) . . . . ?
C7 C8 C9 C10 1.6(9) . . . . ?
C8 C9 C10 N1 0.0(9) . . . . ?
C8 C9 C10 C11 179.9(7) . . . . ?
C5 C6 C12 C13 127.9(7) . . . . ?
C7 C6 C12 C13 -52.2(9) . . . . ?
C5 C6 C12 C17 -53.0(9) . . . . ?
C7 C6 C12 C17 127.0(7) . . . . ?
C17 C12 C13 C14 -1.5(10) . . . . ?
C6 C12 C13 C14 177.6(6) . . . . ?
C12 C13 C14 C15 1.0(11) . . . . ?
C13 C14 C15 C16 0.2(10) . . . . ?
C13 C14 C15 C23 -178.3(6) . . . . ?
C14 C15 C16 C17 -0.7(10) . . . . ?
C23 C15 C16 C17 177.8(6) . . . . ?
C15 C16 C17 C12 0.1(11) . . . . ?
C13 C12 C17 C16 1.0(10) . . . . ?
C6 C12 C17 C16 -178.2(6) . . . . ?
N3 C19 C20 C21 -1.1(8) . . . . ?
C18 C19 C20 C21 178.5(7) . . . . ?
C19 C20 C21 C22 1.4(8) . . . . ?
C20 C21 C22 C23 175.5(6) . . . . ?
C20 C21 C22 N3 -1.3(7) . . . . ?
N3 C22 C23 C24 7.4(11) . . . . ?
C21 C22 C23 C24 -169.0(7) . . . . ?
N3 C22 C23 C15 -174.0(6) . . . . ?
C21 C22 C23 C15 9.6(10) . . . . ?
C16 C15 C23 C24 72.3(8) . . . . ?
C14 C15 C23 C24 -109.3(7) . . . . ?
C16 C15 C23 C22 -106.5(7) . . . . ?
C14 C15 C23 C22 72.0(8) . . . . ?
C22 C23 C24 N4 -3.3(11) . . . . ?
C15 C23 C24 N4 178.0(6) . . . . ?
C22 C23 C24 C25 178.1(7) . . . . ?
C15 C23 C24 C25 -0.5(10) . . . . ?
C23 C24 C25 C26 179.5(7) . . . . ?
N4 C24 C25 C26 0.7(8) . . . . ?
C24 C25 C26 C27 -1.0(8) . . . . ?
C25 C26 C27 N4 1.0(8) . . . . ?
C25 C26 C27 C28 -178.4(7) . . . . ?
N5 C30 C31 C32 -2.2(8) . . . . ?
C29 C30 C31 C32 176.3(7) . . . . ?
C30 C31 C32 C33 1.1(8) . . . . ?
C31 C32 C33 C34 -179.2(7) . . . . ?
C31 C32 C33 N5 0.3(8) . . . . ?
C32 C33 C34 C35 -177.2(7) . . . . ?
N5 C33 C34 C35 3.3(10) . . . . ?
C32 C33 C34 C40 4.1(11) . . . . ?
N5 C33 C34 C40 -175.4(6) . . . . ?
C33 C34 C35 N6 -0.7(10) . . . . ?
C40 C34 C35 N6 178.0(6) . . . . ?
C33 C34 C35 C36 172.7(7) . . . . ?
C40 C34 C35 C36 -8.6(11) . . . . ?
N6 C35 C36 C37 -0.8(8) . . . . ?
C34 C35 C36 C37 -174.9(7) . . . . ?
C35 C36 C37 C38 -0.2(8) . . . . ?
C36 C37 C38 N6 1.1(8) . . . . ?
C36 C37 C38 C39 179.7(7) . . . . ?
C35 C34 C40 C45 118.9(7) . . . . ?
C33 C34 C40 C45 -62.4(9) . . . . ?
C35 C34 C40 C41 -58.9(9) . . . . ?
C33 C34 C40 C41 119.9(7) . . . . ?
C45 C40 C41 C42 0.3(10) . . . . ?
C34 C40 C41 C42 178.1(6) . . . . ?
C40 C41 C42 C43 -1.4(10) . . . . ?
C41 C42 C43 C44 1.8(10) . . . . ?
C41 C42 C43 C51 -178.3(6) . . . . ?
C42 C43 C44 C45 -1.2(10) . . . . ?
C51 C43 C44 C45 178.9(6) . . . . ?
C43 C44 C45 C40 0.2(11) . . . . ?
C41 C40 C45 C44 0.3(10) . . . . ?
C34 C40 C45 C44 -177.5(6) . . . . ?
N7 C47 C48 C49 -0.2(8) . . . . ?
C46 C47 C48 C49 179.6(7) . . . . ?
C47 C48 C49 C50 0.3(8) . . . . ?
C48 C49 C50 N7 -0.4(8) . . . . ?
C48 C49 C50 C51 179.0(7) . . . . ?
N7 C50 C51 C52 0.8(11) . . . . ?
C49 C50 C51 C52 -178.5(7) . . . . ?
N7 C50 C51 C43 179.6(6) . . . . ?
C49 C50 C51 C43 0.3(10) . . . . ?
C42 C43 C51 C52 108.0(7) . . . . ?
C44 C43 C51 C52 -72.2(8) . . . . ?
C42 C43 C51 C50 -71.0(8) . . . . ?
C44 C43 C51 C50 108.9(8) . . . . ?
C50 C51 C52 N8 -0.9(11) . . . . ?
C43 C51 C52 N8 -179.7(6) . . . . ?
C50 C51 C52 C53 -178.7(7) . . . . ?
C43 C51 C52 C53 2.4(10) . . . . ?
C51 C52 C53 C54 178.8(7) . . . . ?
N8 C52 C53 C54 0.7(8) . . . . ?
C52 C53 C54 C55 0.0(8) . . . . ?
C53 C54 C55 N8 -0.7(8) . . . . ?
C53 C54 C55 C56 -179.5(7) . . . . ?
C9 C10 N1 C7 -1.6(8) . . . . ?
C11 C10 N1 C7 178.6(6) . . . . ?
C9 C10 N1 B1 170.8(7) . . . . ?
C11 C10 N1 B1 -9.1(11) . . . . ?
C8 C7 N1 C10 2.5(7) . . . . ?
C6 C7 N1 C10 -178.0(6) . . . . ?
C8 C7 N1 B1 -170.1(6) . . . . ?
C6 C7 N1 B1 9.4(10) . . . . ?
F2 B1 N1 C10 62.8(9) . . . . ?
F1 B1 N1 C10 -57.3(9) . . . . ?
N2 B1 N1 C10 -176.9(6) . . . . ?
F2 B1 N1 C7 -126.2(7) . . . . ?
F1 B1 N1 C7 113.7(7) . . . . ?
N2 B1 N1 C7 -5.9(9) . . . . ?
C3 C2 N2 C5 -0.6(8) . . . . ?
C1 C2 N2 C5 178.0(6) . . . . ?
C3 C2 N2 B1 174.1(6) . . . . ?
C1 C2 N2 B1 -7.3(11) . . . . ?
C6 C5 N2 C2 -177.5(6) . . . . ?
C4 C5 N2 C2 0.5(7) . . . . ?
C6 C5 N2 B1 7.6(10) . . . . ?
C4 C5 N2 B1 -174.4(6) . . . . ?
F2 B1 N2 C2 -56.7(9) . . . . ?
F1 B1 N2 C2 65.6(9) . . . . ?
N1 B1 N2 C2 -176.4(6) . . . . ?
F2 B1 N2 C5 117.1(7) . . . . ?
F1 B1 N2 C5 -120.6(7) . . . . ?
N1 B1 N2 C5 -2.6(9) . . . . ?
C20 C19 N3 C22 0.2(8) . . . . ?
C18 C19 N3 C22 -179.4(7) . . . . ?
C20 C19 N3 Cu1 -174.1(5) . . . . ?
C18 C19 N3 Cu1 6.2(10) . . . . ?
C23 C22 N3 C19 -176.3(6) . . . . ?
C21 C22 N3 C19 0.7(7) . . . . ?
C23 C22 N3 Cu1 -1.7(9) . . . . ?
C21 C22 N3 Cu1 175.2(4) . . . . ?
C26 C27 N4 C24 -0.5(8) . . . . ?
C28 C27 N4 C24 179.0(6) . . . . ?
C26 C27 N4 Cu1 -173.2(5) . . . . ?
C28 C27 N4 Cu1 6.3(10) . . . . ?
C23 C24 N4 C27 -178.9(6) . . . . ?
C25 C24 N4 C27 -0.1(7) . . . . ?
C23 C24 N4 Cu1 -5.8(9) . . . . ?
C25 C24 N4 Cu1 173.0(4) . . . . ?
C31 C30 N5 C33 2.3(8) . . . . ?
C29 C30 N5 C33 -176.3(6) . . . . ?
C31 C30 N5 B2 -180.0(7) . . . . ?
C29 C30 N5 B2 1.4(11) . . . . ?
C34 C33 N5 C30 178.0(6) . . . . ?
C32 C33 N5 C30 -1.6(7) . . . . ?
C34 C33 N5 B2 0.2(10) . . . . ?
C32 C33 N5 B2 -179.3(6) . . . . ?
F4 B2 N5 C30 -62.4(9) . . . . ?
F3 B2 N5 C30 59.3(9) . . . . ?
N6 B2 N5 C30 177.6(6) . . . . ?
F4 B2 N5 C33 114.9(7) . . . . ?
F3 B2 N5 C33 -123.5(7) . . . . ?
N6 B2 N5 C33 -5.2(9) . . . . ?
C37 C38 N6 C35 -1.6(8) . . . . ?
C39 C38 N6 C35 179.7(6) . . . . ?
C37 C38 N6 B2 -179.8(6) . . . . ?
C39 C38 N6 B2 1.4(11) . . . . ?
C34 C35 N6 C38 176.2(6) . . . . ?
C36 C35 N6 C38 1.4(7) . . . . ?
C34 C35 N6 B2 -5.5(10) . . . . ?
C36 C35 N6 B2 179.8(6) . . . . ?
F4 B2 N6 C38 64.4(9) . . . . ?
F3 B2 N6 C38 -55.8(10) . . . . ?
N5 B2 N6 C38 -174.2(6) . . . . ?
F4 B2 N6 C35 -113.6(7) . . . . ?
F3 B2 N6 C35 126.2(7) . . . . ?
N5 B2 N6 C35 7.8(9) . . . . ?
C48 C47 N7 C50 -0.1(8) . . . . ?
C46 C47 N7 C50 -179.8(7) . . . . ?
C48 C47 N7 Cu1 177.2(5) . . . . ?
C46 C47 N7 Cu1 -2.5(10) . . . . ?
C51 C50 N7 C47 -179.2(6) . . . . ?
C49 C50 N7 C47 0.3(7) . . . . ?
C51 C50 N7 Cu1 3.5(9) . . . . ?
C49 C50 N7 Cu1 -177.1(4) . . . . ?
C54 C55 N8 C52 1.1(7) . . . . ?
C56 C55 N8 C52 180.0(6) . . . . ?
C54 C55 N8 Cu1 -174.7(4) . . . . ?
C56 C55 N8 Cu1 4.2(9) . . . . ?
C51 C52 N8 C55 -179.3(6) . . . . ?
C53 C52 N8 C55 -1.1(7) . . . . ?
C51 C52 N8 Cu1 -3.3(9) . . . . ?
C53 C52 N8 Cu1 174.9(4) . . . . ?
C19 N3 Cu1 N7 54.7(7) . . . . ?
C22 N3 Cu1 N7 -118.6(5) . . . . ?
C19 N3 Cu1 N8 -55.7(6) . . . . ?
C22 N3 Cu1 N8 131.0(5) . . . . ?
C19 N3 Cu1 N4 168.5(6) . . . . ?
C22 N3 Cu1 N4 -4.8(5) . . . . ?
C47 N7 Cu1 N3 62.8(7) . . . . ?
C50 N7 Cu1 N3 -120.4(5) . . . . ?
C47 N7 Cu1 N8 177.6(6) . . . . ?
C50 N7 Cu1 N8 -5.6(5) . . . . ?
C47 N7 Cu1 N4 -47.4(6) . . . . ?
C50 N7 Cu1 N4 129.4(5) . . . . ?
C55 N8 Cu1 N3 -43.2(6) . . . . ?
C52 N8 Cu1 N3 141.8(5) . . . . ?
C55 N8 Cu1 N7 -179.5(6) . . . . ?
C52 N8 Cu1 N7 5.5(5) . . . . ?
C55 N8 Cu1 N4 67.8(6) . . . . ?
C52 N8 Cu1 N4 -107.2(5) . . . . ?
C27 N4 Cu1 N3 179.8(6) . . . . ?
C24 N4 Cu1 N3 8.3(5) . . . . ?
C27 N4 Cu1 N7 -44.0(6) . . . . ?
C24 N4 Cu1 N7 144.4(5) . . . . ?
C27 N4 Cu1 N8 64.6(6) . . . . ?
C24 N4 Cu1 N8 -107.0(5) . . . . ?
